data_2006518
loop_
_publ_author_name
'Velichka Velikova'
'Rosica Petrova'
'Olyana Angelova'

_publ_section_title
;
 <i>N</i>-(2-Pyridinium)urea Perrhenate
;
_journal_issue 9
_journal_name_full 'Acta Crystallographica Section C'
_journal_page_first 1230
_journal_page_last 1232
_journal_paper_doi 10.1107/S0108270197004794
_journal_volume 53
_journal_year 1997
_chemical_formula_moiety 'C6 H8 N3 O+.Re O4-'
_chemical_formula_sum 'C6 H8 N3 O5 Re'
_chemical_formula_weight 400.35
_chemical_name_systematic 'N-(2-pyridinium)urea perrhenate'
_space_group_IT_number 2
_symmetry_cell_setting triclinic
_symmetry_space_group_name_Hall '-P 1'
_symmetry_space_group_name_H-M 'P -1'
_atom_type_scat_source 'as coded in SDP/PDP User's Guide (Enraf-Nonius, 1985)'
_cell_angle_alpha 74.61(3)
_cell_angle_beta 84.65(2)
_cell_angle_gamma 86.42(5)
_cell_formula_units_Z 2
_cell_length_a 5.2150(10)
_cell_length_b 9.167(3)
_cell_length_c 10.597(4)
_cell_measurement_reflns_used 22
_cell_measurement_temperature 292
_cell_measurement_theta_max 21.63
_cell_measurement_theta_min 19.99
_cell_volume 485.9(3)
_computing_data_collection 'CAD4 Manual (Enraf-Nonius, 1988)'
_computing_data_reduction 'SDP/PDP User's Guide (Enraf-Nonius, 1985)'
_computing_molecular_graphics 'ORTEPII (Johnson, 1976)'
_computing_publication_material 'KAPPA (Mac\'i\<cek, 1992; Unpublished)'
_computing_structure_refinement 'SDP/PDP User's Guide'
_computing_structure_solution 'SHELXS86 (Sheldrick, 1985)'
_diffrn_ambient_temperature 292
_diffrn_measurement_device 'Enraf-Nonius CAD-4 diffractometer'
_diffrn_measurement_method \w/\q
_diffrn_radiation_monochromator 'graphite (perpendicular mode)'
_diffrn_radiation_source '2kW fine focus Philips tube'
_diffrn_radiation_type 'Mo K\a'
_diffrn_radiation_wavelength 0.71073
_diffrn_reflns_av_R_equivalents 0.050
_diffrn_reflns_limit_h_max 7
_diffrn_reflns_limit_h_min 0
_diffrn_reflns_limit_k_max 12
_diffrn_reflns_limit_k_min -12
_diffrn_reflns_limit_l_max 14
_diffrn_reflns_limit_l_min -14
_diffrn_reflns_number 3110
_diffrn_reflns_reduction_process 'F~obs~ = ( I~raw~/LP )^1/2^, where LP = Lorentz-polarization correction'
_diffrn_reflns_theta_max 30.0
_diffrn_reflns_theta_min 0.0
_diffrn_standards_decay_% 6.8
_diffrn_standards_interval_time 120
_diffrn_standards_number 3
_exptl_absorpt_coefficient_mu 12.68
_exptl_absorpt_correction_T_max 0.123
_exptl_absorpt_correction_T_min 0.104
_exptl_absorpt_correction_type 'empirical based on \y scans (North, Phillips & Mathews, 1968)'
_exptl_crystal_colour colourless
_exptl_crystal_density_diffrn 2.735
_exptl_crystal_density_meas ?
_exptl_crystal_description prismatic
_exptl_crystal_F_000 372
_exptl_crystal_size_max 0.396
_exptl_crystal_size_mid 0.231
_exptl_crystal_size_min 0.165
_exptl_crystal_size_rad 0.132
_refine_diff_density_max 2.3
_refine_diff_density_min -2.3
_refine_ls_extinction_coef 0.17783E-5
_refine_ls_extinction_method 'Stout & Jensen (1968) formula 17.16'
_refine_ls_goodness_of_fit_all 1.658
_refine_ls_goodness_of_fit_obs 1.180
_refine_ls_hydrogen_treatment 'H atoms constrained'
_refine_ls_matrix_type full
_refine_ls_number_constraints 24
_refine_ls_number_parameters 136
_refine_ls_number_reflns 2604
_refine_ls_number_restraints 0
_refine_ls_R_factor_all 0.051
_refine_ls_R_factor_obs .045
_refine_ls_shift/esd_max 0.036
_refine_ls_structure_factor_coef F
_refine_ls_weighting_details '1/[\s^2^(F) + (0.065F)^2^]'
_refine_ls_weighting_scheme calc
_refine_ls_wR_factor_all 0.115
_refine_ls_wR_factor_obs .081
_reflns_number_observed 2604
_reflns_number_total 2825
_reflns_observed_criterion 'I > 2.0\s(I)'
_cod_data_source_file mu1281.cif
_cod_data_source_block LRSA0234
_cod_depositor_comments
;
 Adding the _atom_site_type_symbol data item.

 Antanas Vaitkus,
 2017-01-19

The following automatic conversions were performed:

'_exptl_crystal_density_meas' value 'none' was changed to '?' - the
value is perceived as not measured.

Automatic conversion script
Id: cif_fix_values 3008 2015-01-20 13:52:24Z robertas 
;
_cod_original_cell_volume 486.0(7)
_cod_database_code 2006518

loop_
_symmetry_equiv_pos_as_xyz
+x,+y,+z
-x,-y,-z

loop_
_atom_site_aniso_label
_atom_site_aniso_U_11
_atom_site_aniso_U_22
_atom_site_aniso_U_33
_atom_site_aniso_U_12
_atom_site_aniso_U_13
_atom_site_aniso_U_23
Re1 .03670(10) .03410(10) .02990(10) -.00980(10) .00480(10) -.01500(10)
O11 .036(3) .101(5) .065(4) -.015(3) .014(3) -.040(3)
O12 .075(5) .101(6) .043(4) -.029(5) -.006(4) -.007(4)
O13 .053(3) .047(3) .054(3) -.011(3) .015(3) -.029(2)
O14 .091(6) .039(3) .055(4) -.010(4) .003(4) -.015(3)
O1 .049(3) .038(3) .051(3) -.018(2) .021(3) -.020(2)
N1 .045(3) .037(3) .030(3) -.011(3) .009(3) -.012(2)
N2 .051(5) .040(3) .033(3) .001(3) .000(3) -.016(2)
N3 .043(4) .080(5) .050(4) -.017(3) .003(3) -.033(3)
C1 .036(3) .050(4) .034(3) .008(3) -.009(3) -.018(3)
C2 .032(3) .038(3) .031(3) -.017(2) -.004(2) -.011(2)
C3 .039(3) .031(3) .044(4) -.010(3) -.016(3) -.004(3)
C4 .045(4) .048(4) .046(5) -.015(4) -.008(4) .003(4)
C5 .036(3) .062(5) .035(4) -.014(4) .001(3) -.002(4)
C6 .048(4) .059(5) .036(4) -.014(4) .012(3) -.018(3)

loop_
_atom_site_label
_atom_site_type_symbol
_atom_site_fract_x
_atom_site_fract_y
_atom_site_fract_z
_atom_site_U_iso_or_equiv
_atom_site_thermal_displace_type
_atom_site_calc_flag
_atom_site_calc_attached_atom
Re1 Re .36412(5) .20796(3) .22564(2) .03240(8) Uani ? ?
O11 O .0284(15) .2080(11) .2342(9) .065(2) Uani ? ?
O12 O .4599(19) .1363(12) .3751(8) .074(3) Uani ? ?
O13 O .4826(15) .0999(8) .1228(7) .049(2) Uani ? ?
O14 O .4573(19) .3896(9) .1687(8) .061(2) Uani ? ?
O1 O .7225(13) .4544(7) .6135(7) .045(2) Uani ? ?
N1 N .3287(15) .3624(8) .7757(7) .037(2) Uani ? ?
N2 N .5012(16) .2495(9) .6095(7) .040(2) Uani ? ?
N3 N .8387(17) .3383(12) .4542(9) .054(2) Uani ? ?
C1 C .6963(16) .3502(10) .5609(8) .038(2) Uani ? ?
C2 C .3267(14) .2487(9) .7110(7) .033(2) Uani ? ?
C3 C .1350(15) .1472(9) .7506(9) .037(2) Uani ? ?
C4 C -.0402(19) .1537(12) .8517(10) .048(2) Uani ? ?
C5 C -.0422(17) .2696(12) .9140(9) .046(2) Uani ? ?
C6 C .1530(19) .3673(12) .8783(9) .047(2) Uani ? ?
HN1 H .4576 .4355 .7489 .0569 Uiso calc N1
HN2 H .4943 .1700 .5680 .0569 Uiso calc N2
HN31 H .8083 .2565 .4188 .0569 Uiso calc N3
HN32 H .9740 .4046 .4157 .0569 Uiso calc N3
H3 H .1265 .0698 .7067 .0569 Uiso calc C3
H4 H -.1650 .0782 .8807 .0569 Uiso calc C4
H5 H -.1720 .2773 .9812 .0569 Uiso calc C5
H6 H .1617 .4452 .9214 .0569 Uiso calc C6

loop_
_atom_type_symbol
_atom_type_scat_dispersion_real
_atom_type_scat_dispersion_imag
Re -1.598 7.232
O 0.008 0.006
N 0.004 0.003
C 0.002 0.002
H 0.000 0.000

loop_
_geom_angle_atom_site_label_1
_geom_angle_atom_site_label_2
_geom_angle_atom_site_label_3
_geom_angle_site_symmetry_1
_geom_angle_site_symmetry_3
_geom_angle
_geom_angle_publ_flag
O11 Re1 O12 1 1 108.8(4) yes
O11 Re1 O13 1 1 107.8(4) yes
O11 Re1 O14 1 1 108.6(5) yes
O12 Re1 O13 1 1 110.9(5) yes
O12 Re1 O14 1 1 109.2(5) yes
O13 Re1 O14 1 1 111.5(4) yes
C2 N1 C6 1 1 120.9(8) yes
C2 N1 HN1 1 1 119.07 no
C6 N1 HN1 1 1 120.03 no
C1 N2 C2 1 1 127.5(9) yes
C1 N2 HN2 1 1 116.08 no
C2 N2 HN2 1 1 116.43 no
C1 N3 HN32 1 1 122.34 no
C1 N3 HN31 1 1 117.57 no
HN31 N3 HN32 1 1 120.00 no
O1 C1 N2 1 1 119.6(8) yes
O1 C1 N3 1 1 121.8(9) yes
N2 C1 N3 1 1 118.4(9) yes
N1 C2 N2 1 1 118.8(7) yes
N1 C2 C3 1 1 117.4(7) yes
N2 C2 C3 1 1 123.7(9) yes
C2 C3 C4 1 1 121.3(9) yes
C2 C3 H3 1 1 119.17 no
C4 C3 H3 1 1 119.47 no
C3 C4 C5 1 1 121.2(9) yes
C3 C4 H4 1 1 119.73 no
C5 C4 H4 1 1 119.08 no
C4 C5 C6 1 1 117.5(9) yes
C4 C5 H5 1 1 120.95 no
C6 C5 H5 1 1 121.52 no
N1 C6 C5 1 1 121.3(1.1) yes
N1 C6 H6 1 1 118.78 no
C5 C6 H6 1 1 119.75 no

loop_
_geom_bond_atom_site_label_1
_geom_bond_atom_site_label_2
_geom_bond_site_symmetry_1
_geom_bond_site_symmetry_2
_geom_bond_distance
_geom_bond_publ_flag
Re1 O11 . 1 1.745(8) yes
Re1 O12 . 1 1.657(9) yes
Re1 O13 . 1 1.709(8) yes
Re1 O14 . 1 1.699(8) yes
O1 C1 . 1 1.247(13) yes
N1 C2 . 1 1.392(12) yes
N1 C6 . 1 1.364(12) yes
N1 HN1 . 1 .950 no
N2 C1 . 1 1.386(11) yes
N2 C2 . 1 1.341(11) yes
N2 HN2 . 1 .950 no
N3 C1 . 1 1.319(12) yes
N3 HN31 . 1 .950 no
N3 HN32 . 1 .950 no
C2 C3 . 1 1.368(11) yes
C3 C4 . 1 1.353(13) yes
C3 H3 . 1 .950 no
C4 C5 . 1 1.391(17) yes
C4 H4 . 1 .950 no
C5 C6 . 1 1.358(14) yes
C5 H5 . 1 .950 no
C6 H6 . 1 .950 no

loop_
_geom_torsion_atom_site_label_1
_geom_torsion_atom_site_label_2
_geom_torsion_atom_site_label_3
_geom_torsion_atom_site_label_4
_geom_torsion
_geom_torsion_publ_flag
C6 N1 C2 N2 179.2(8) no
C6 N1 C2 C3 3.0(10) no
C2 N1 C6 C5 -6.0(10) no
C2 N2 C1 O1 .0(10) no
C2 N2 C1 N3 -175.6(9) no
C1 N2 C2 N1 2.0(10) no
C1 N2 C2 C3 178.1(8) no
N1 C2 C3 C4 -2.0(10) no
N2 C2 C3 C4 -178.3(9) no
C2 C3 C4 C5 4.0(10) no
C3 C4 C5 C6 -6.0(10) no
C4 C5 C6 N1 7.0(10) no
